data_7208861
loop_
_publ_author_name
'Jana, Partha Pratim'
'Lidin, Sven'

_publ_section_title
;
 Structures of NiCd6+\d (&#x2212;0.32 &#x2264; \d &#x2264; 0.35) -- a
 \g-brass related phase, and NiCd1+\d (0 &#x2264; \d &#x2264; 0.05) -- a
 Ti2Ni type phase in the nickel--cadmium system
;
_journal_issue 4
_journal_name_full CrystEngComm
_journal_page_first 745
_journal_paper_doi 10.1039/c2ce25982f
_journal_volume 15
_journal_year 2013
_chemical_formula_sum 'Cd12 Ni12'
_chemical_formula_weight 2053.2
_chemical_name_systematic ' ?'
_space_group_IT_number 227
_symmetry_cell_setting cubic
_symmetry_Int_Tables_number 227
_symmetry_space_group_name_Hall '-F 4vw 2vw 3'
_symmetry_space_group_name_H-M 'F d -3 m :2'
_cell_angle_alpha 90
_cell_angle_beta 90
_cell_angle_gamma 90
_cell_formula_units_Z 4
_cell_length_a 11.3946(3)
_cell_length_b 11.3946(3)
_cell_length_c 11.3946(3)
_cell_measurement_reflns_used 2262
_cell_measurement_temperature 293
_cell_measurement_theta_max 28.56
_cell_measurement_theta_min 3.09
_cell_volume 1479.44(7)
_computing_cell_refinement
;
CrysAlisPro, Agilent Technologies,
Version 1.171.34.49 (release 20-01-2011 CrysAlis171 .NET)
(compiled Jan 20 2011,15:58:25)
;
_computing_data_collection
;
CrysAlisPro, Agilent Technologies,
Version 1.171.34.49 (release 20-01-2011 CrysAlis171 .NET)
(compiled Jan 20 2011,15:58:25)
;
_computing_data_reduction
;
CrysAlisPro, Agilent Technologies,
Version 1.171.34.49 (release 20-01-2011 CrysAlis171 .NET)
(compiled Jan 20 2011,15:58:25)
;
_diffrn_ambient_temperature 293
_diffrn_detector_area_resol_mean 16.1367
_diffrn_measured_fraction_theta_full 0.98
_diffrn_measured_fraction_theta_max 0.98
_diffrn_measurement_device 'four-cycle diffractometer'
_diffrn_measurement_device_type 'Xcalibur, Eos'
_diffrn_measurement_method '\w scans'
_diffrn_radiation_monochromator graphite
_diffrn_radiation_probe x-ray
_diffrn_radiation_source 'Enhance (Mo) X-ray Source'
_diffrn_radiation_wavelength 0.7107
_diffrn_reflns_av_R_equivalents 0.023
_diffrn_reflns_av_sigmaI/netI 0.0068
_diffrn_reflns_limit_h_max 15
_diffrn_reflns_limit_h_min -15
_diffrn_reflns_limit_k_max 15
_diffrn_reflns_limit_k_min -13
_diffrn_reflns_limit_l_max 14
_diffrn_reflns_limit_l_min -14
_diffrn_reflns_number 2965
_diffrn_reflns_theta_full 28.63
_diffrn_reflns_theta_max 28.63
_diffrn_reflns_theta_min 3.1
_exptl_absorpt_coefficient_mu 31.634
_exptl_absorpt_correction_T_max 1
_exptl_absorpt_correction_T_min 0.404
_exptl_absorpt_correction_type multi-scan
_exptl_absorpt_process_details
;
CrysAlisPro, Agilent Technologies,
Version 1.171.34.49 (release 20-01-2011 CrysAlis171 .NET)
(compiled Jan 20 2011,15:58:25)
Empirical absorption correction using spherical harmonics,
implemented in SCALE3 ABSPACK scaling algorithm.
;
_exptl_crystal_density_diffrn 9.2151
_exptl_crystal_F_000 3648
_exptl_crystal_size_max 0.06
_exptl_crystal_size_mid 0.06
_exptl_crystal_size_min 0.05
_refine_diff_density_max 0.82
_refine_diff_density_min -0.54
_refine_ls_extinction_coef 320(20)
_refine_ls_extinction_method 'B-C type 1 Gaussian isotropic (Becker & Coppens, 1974)'
_refine_ls_goodness_of_fit_all 1.21
_refine_ls_goodness_of_fit_gt 1.20
_refine_ls_number_constraints 0
_refine_ls_number_parameters 11
_refine_ls_number_reflns 116
_refine_ls_number_restraints 0
_refine_ls_R_factor_all 0.0101
_refine_ls_R_factor_gt 0.0095
_refine_ls_shift/su_max 0.0144
_refine_ls_shift/su_mean 0.0022
_refine_ls_structure_factor_coef Fsqd
_refine_ls_weighting_details w=1/(\s^2^(I)+0.0004I^2^)
_refine_ls_weighting_scheme sigma
_refine_ls_wR_factor_all 0.0294
_refine_ls_wR_factor_gt 0.0289
_reflns_number_gt 114
_reflns_number_total 116
_reflns_threshold_expression I>3\s(I)
_cod_data_source_file c2ce25982f.txt
_cod_data_source_block Ia
_cod_depositor_comments
;
The following automatic conversions were performed:

'_diffrn_radiation_probe' value 'X-ray' changed to 'x-ray' according
to /home/saulius/struct/CIF-dictionaries/cif_core.dic dictionary
named 'cif_core.dic' version 2.4.2 from 2011-04-26.

Automatic conversion script
Id: cif_fix_values 1891 2012-01-12 08:04:46Z andrius 
;
_cod_original_sg_symbol_Hall '-F 4abvw;2abvw;3'
_cod_original_sg_symbol_H-M 'F d -3 m'
_cod_database_code 7208861

loop_
_symmetry_equiv_pos_site_id
_symmetry_equiv_pos_as_xyz
1 x,y,z
2 -x+3/4,-y+1/4,z+1/2
3 -x+1/4,y+1/2,-z+3/4
4 x+1/2,-y+3/4,-z+1/4
5 z+1/2,x,y+1/2
6 z,-x+3/4,-y+3/4
7 -z+1/4,-x+1/4,y
8 -z+3/4,x+1/2,-y+1/4
9 y,z+1/2,x+1/2
10 -y+1/4,z,-x+1/4
11 y+1/2,-z+1/4,-x+3/4
12 -y+3/4,-z+3/4,x
13 y+3/4,x+1/4,-z+1/2
14 -y,-x,-z
15 y+1/4,-x+1/2,z+3/4
16 -y+1/2,x+3/4,z+1/4
17 x+3/4,z+3/4,-y
18 -x+1/2,z+1/4,y+3/4
19 -x,-z+1/2,-y+1/2
20 x+1/4,-z,y+1/4
21 z+1/4,y+1/4,-x
22 z+3/4,-y+1/2,x+1/4
23 -z,y+3/4,x+3/4
24 -z+1/2,-y,-x+1/2
25 -x,-y,-z
26 x+1/4,y+3/4,-z+1/2
27 x+3/4,-y+1/2,z+1/4
28 -x+1/2,y+1/4,z+3/4
29 -z+1/2,-x,-y+1/2
30 -z,x+1/4,y+1/4
31 z+3/4,x+3/4,-y
32 z+1/4,-x+1/2,y+3/4
33 -y,-z+1/2,-x+1/2
34 y+3/4,-z,x+3/4
35 -y+1/2,z+3/4,x+1/4
36 y+1/4,z+1/4,-x
37 -y+1/4,-x+3/4,z+1/2
38 y,x,z
39 -y+3/4,x+1/2,-z+1/4
40 y+1/2,-x+1/4,-z+3/4
41 -x+1/4,-z+1/4,y
42 x+1/2,-z+3/4,-y+1/4
43 x,z+1/2,y+1/2
44 -x+3/4,z,-y+3/4
45 -z+3/4,-y+3/4,x
46 -z+1/4,y+1/2,-x+3/4
47 z,-y+1/4,-x+1/4
48 z+1/2,y,x+1/2
49 x,y+1/2,z+1/2
50 -x+3/4,-y+3/4,z
51 -x+1/4,y,-z+1/4
52 x+1/2,-y+1/4,-z+3/4
53 z+1/2,x+1/2,y
54 z,-x+1/4,-y+1/4
55 -z+1/4,-x+3/4,y+1/2
56 -z+3/4,x,-y+3/4
57 y,z,x
58 -y+1/4,z+1/2,-x+3/4
59 y+1/2,-z+3/4,-x+1/4
60 -y+3/4,-z+1/4,x+1/2
61 y+3/4,x+3/4,-z
62 -y,-x+1/2,-z+1/2
63 y+1/4,-x,z+1/4
64 -y+1/2,x+1/4,z+3/4
65 x+3/4,z+1/4,-y+1/2
66 -x+1/2,z+3/4,y+1/4
67 -x,-z,-y
68 x+1/4,-z+1/2,y+3/4
69 z+1/4,y+3/4,-x+1/2
70 z+3/4,-y,x+3/4
71 -z,y+1/4,x+1/4
72 -z+1/2,-y+1/2,-x
73 -x,-y+1/2,-z+1/2
74 x+1/4,y+1/4,-z
75 x+3/4,-y,z+3/4
76 -x+1/2,y+3/4,z+1/4
77 -z+1/2,-x+1/2,-y
78 -z,x+3/4,y+3/4
79 z+3/4,x+1/4,-y+1/2
80 z+1/4,-x,y+1/4
81 -y,-z,-x
82 y+3/4,-z+1/2,x+1/4
83 -y+1/2,z+1/4,x+3/4
84 y+1/4,z+3/4,-x+1/2
85 -y+1/4,-x+1/4,z
86 y,x+1/2,z+1/2
87 -y+3/4,x,-z+3/4
88 y+1/2,-x+3/4,-z+1/4
89 -x+1/4,-z+3/4,y+1/2
90 x+1/2,-z+1/4,-y+3/4
91 x,z,y
92 -x+3/4,z+1/2,-y+1/4
93 -z+3/4,-y+1/4,x+1/2
94 -z+1/4,y,-x+1/4
95 z,-y+3/4,-x+3/4
96 z+1/2,y+1/2,x
97 x+1/2,y,z+1/2
98 -x+1/4,-y+1/4,z
99 -x+3/4,y+1/2,-z+1/4
100 x,-y+3/4,-z+3/4
101 z,x,y
102 z+1/2,-x+3/4,-y+1/4
103 -z+3/4,-x+1/4,y+1/2
104 -z+1/4,x+1/2,-y+3/4
105 y+1/2,z+1/2,x
106 -y+3/4,z,-x+3/4
107 y,-z+1/4,-x+1/4
108 -y+1/4,-z+3/4,x+1/2
109 y+1/4,x+1/4,-z
110 -y+1/2,-x,-z+1/2
111 y+3/4,-x+1/2,z+1/4
112 -y,x+3/4,z+3/4
113 x+1/4,z+3/4,-y+1/2
114 -x,z+1/4,y+1/4
115 -x+1/2,-z+1/2,-y
116 x+3/4,-z,y+3/4
117 z+3/4,y+1/4,-x+1/2
118 z+1/4,-y+1/2,x+3/4
119 -z+1/2,y+3/4,x+1/4
120 -z,-y,-x
121 -x+1/2,-y,-z+1/2
122 x+3/4,y+3/4,-z
123 x+1/4,-y+1/2,z+3/4
124 -x,y+1/4,z+1/4
125 -z,-x,-y
126 -z+1/2,x+1/4,y+3/4
127 z+1/4,x+3/4,-y+1/2
128 z+3/4,-x+1/2,y+1/4
129 -y+1/2,-z+1/2,-x
130 y+1/4,-z,x+1/4
131 -y,z+3/4,x+3/4
132 y+3/4,z+1/4,-x+1/2
133 -y+3/4,-x+3/4,z
134 y+1/2,x,z+1/2
135 -y+1/4,x+1/2,-z+3/4
136 y,-x+1/4,-z+1/4
137 -x+3/4,-z+1/4,y+1/2
138 x,-z+3/4,-y+3/4
139 x+1/2,z+1/2,y
140 -x+1/4,z,-y+1/4
141 -z+1/4,-y+3/4,x+1/2
142 -z+3/4,y+1/2,-x+1/4
143 z+1/2,-y+1/4,-x+3/4
144 z,y,x
145 x+1/2,y+1/2,z
146 -x+1/4,-y+3/4,z+1/2
147 -x+3/4,y,-z+3/4
148 x,-y+1/4,-z+1/4
149 z,x+1/2,y+1/2
150 z+1/2,-x+1/4,-y+3/4
151 -z+3/4,-x+3/4,y
152 -z+1/4,x,-y+1/4
153 y+1/2,z,x+1/2
154 -y+3/4,z+1/2,-x+1/4
155 y,-z+3/4,-x+3/4
156 -y+1/4,-z+1/4,x
157 y+1/4,x+3/4,-z+1/2
158 -y+1/2,-x+1/2,-z
159 y+3/4,-x,z+3/4
160 -y,x+1/4,z+1/4
161 x+1/4,z+1/4,-y
162 -x,z+3/4,y+3/4
163 -x+1/2,-z,-y+1/2
164 x+3/4,-z+1/2,y+1/4
165 z+3/4,y+3/4,-x
166 z+1/4,-y,x+1/4
167 -z+1/2,y+1/4,x+3/4
168 -z,-y+1/2,-x+1/2
169 -x+1/2,-y+1/2,-z
170 x+3/4,y+1/4,-z+1/2
171 x+1/4,-y,z+1/4
172 -x,y+3/4,z+3/4
173 -z,-x+1/2,-y+1/2
174 -z+1/2,x+3/4,y+1/4
175 z+1/4,x+1/4,-y
176 z+3/4,-x,y+3/4
177 -y+1/2,-z,-x+1/2
178 y+1/4,-z+1/2,x+3/4
179 -y,z+1/4,x+1/4
180 y+3/4,z+3/4,-x
181 -y+3/4,-x+1/4,z+1/2
182 y+1/2,x+1/2,z
183 -y+1/4,x,-z+1/4
184 y,-x+3/4,-z+3/4
185 -x+3/4,-z+3/4,y
186 x,-z+1/4,-y+1/4
187 x+1/2,z,y+1/2
188 -x+1/4,z+1/2,-y+3/4
189 -z+1/4,-y+1/4,x
190 -z+3/4,y,-x+3/4
191 z+1/2,-y+3/4,-x+1/4
192 z,y+1/2,x+1/2

loop_
_atom_site_label
_atom_site_type_symbol
_atom_site_fract_x
_atom_site_fract_y
_atom_site_fract_z
_atom_site_adp_type
_atom_site_U_iso_or_equiv
_atom_site_symmetry_multiplicity
_atom_site_occupancy
_atom_site_calc_flag
Cd1 Cd 0.42723(3) 0.125 0.125 Uani 0.01103(12) 48 1 d
Ni1 Ni 0 0 0 Uani 0.00959(14) 16 1 d
Ni2 Ni 0.20413(3) 0.20413(3) 0.20413(3) Uani 0.00849(13) 32 1 d

loop_
_atom_site_aniso_label
_atom_site_aniso_type_symbol
_atom_site_aniso_U_11
_atom_site_aniso_U_22
_atom_site_aniso_U_33
_atom_site_aniso_U_12
_atom_site_aniso_U_13
_atom_site_aniso_U_23
Cd1 Cd 0.0127(2) 0.01017(20) 0.01017(20) 0 0 0.00110(11)
Ni1 Ni 0.0096(2) 0.0096(2) 0.0096(2) -0.0004(2) -0.0004(2) -0.0004(2)
Ni2 Ni 0.0085(2) 0.0085(2) 0.0085(2) -0.00029(15) -0.00029(15) -0.00029(15)

loop_
_atom_type_symbol
_atom_type_scat_dispersion_real
_atom_type_scat_dispersion_imag
_atom_type_scat_source
Cd -0.8075 1.2024 'International Tables Vol C tables 4.2.6.8 and 6.1.1.1'
Ni 0.3393 1.1124 'International Tables Vol C tables 4.2.6.8 and 6.1.1.1'
